data_2220626
loop_
_publ_author_name
'Khawar Rauf, M.'
'Bolte, Michael'
'Badshah, Amin'

_publ_section_title
;
 1-(4-Chlorobenzoyl)-3-(2,4,6-trichlorophenyl)thiourea hemihydrate
;
_journal_coeditor_code SI2141
_journal_issue 1
_journal_name_full 'Acta Crystallographica Section E'
_journal_page_first o143
_journal_paper_doi 10.1107/S1600536808041251
_journal_volume 65
_journal_year 2009
_chemical_formula_iupac 'C14 H8 Cl4 N2 O S, 0.5H2 O'
_chemical_formula_moiety 'C14 H8 Cl4 N2 O S, 0.5(H2 O)'
_chemical_formula_sum 'C14 H9 Cl4 N2 O1.5 S'
_chemical_formula_weight 403.09
_chemical_name_systematic
;
1-(4-Chlorobenzoyl)-3-(2,4,6-trichlorophenyl)thiourea hemihydrate
;
_space_group_IT_number 14
_symmetry_cell_setting monoclinic
_symmetry_space_group_name_Hall '-P 2ybc'
_symmetry_space_group_name_H-M 'P 1 21/c 1'
_atom_sites_solution_hydrogens geom
_atom_sites_solution_primary direct
_atom_sites_solution_secondary difmap
_audit_creation_method SHELXL-97
_cell_angle_alpha 90.00
_cell_angle_beta 112.216(4)
_cell_angle_gamma 90.00
_cell_formula_units_Z 8
_cell_length_a 16.1428(9)
_cell_length_b 13.7340(7)
_cell_length_c 16.2850(9)
_cell_measurement_reflns_used 21741
_cell_measurement_temperature 173(2)
_cell_measurement_theta_max 27.1
_cell_measurement_theta_min 2.2
_cell_volume 3342.4(3)
_computing_cell_refinement 'X-Area (Stoe & Cie, 2001)'
_computing_data_collection 'X-Area (Stoe & Cie, 2001)'
_computing_data_reduction 'X-Area (Stoe & Cie, 2001)'
_computing_molecular_graphics 'XP in SHELXTL-Plus (Sheldrick, 2008)'
_computing_publication_material 'SHELXL97 (Sheldrick, 2008)'
_computing_structure_refinement 'SHELXL97 (Sheldrick, 2008)'
_computing_structure_solution 'SHELXS97 (Sheldrick, 2008)'
_diffrn_ambient_temperature 173(2)
_diffrn_measured_fraction_theta_full 0.997
_diffrn_measured_fraction_theta_max 0.992
_diffrn_measurement_device_type 'STOE IPDS II two-circle-diffractometer'
_diffrn_measurement_method \w
_diffrn_radiation_monochromator graphite
_diffrn_radiation_source 'fine-focus sealed tube'
_diffrn_radiation_type MoK\a
_diffrn_radiation_wavelength 0.71073
_diffrn_reflns_av_R_equivalents 0.0682
_diffrn_reflns_av_sigmaI/netI 0.0464
_diffrn_reflns_limit_h_max 20
_diffrn_reflns_limit_h_min -17
_diffrn_reflns_limit_k_max 17
_diffrn_reflns_limit_k_min -17
_diffrn_reflns_limit_l_max 20
_diffrn_reflns_limit_l_min -20
_diffrn_reflns_number 23391
_diffrn_reflns_theta_full 25.00
_diffrn_reflns_theta_max 26.90
_diffrn_reflns_theta_min 2.12
_diffrn_standards_number 0
_exptl_absorpt_coefficient_mu 0.837
_exptl_absorpt_correction_T_max 0.7582
_exptl_absorpt_correction_T_min 0.7414
_exptl_absorpt_correction_type multi-scan
_exptl_absorpt_process_details '(MULABS; Spek, 2003; Blessing, 1995)'
_exptl_crystal_colour colourless
_exptl_crystal_density_diffrn 1.602
_exptl_crystal_density_method 'not measured'
_exptl_crystal_description block
_exptl_crystal_F_000 1624
_exptl_crystal_size_max 0.38
_exptl_crystal_size_mid 0.37
_exptl_crystal_size_min 0.35
_refine_diff_density_max 0.941
_refine_diff_density_min -0.600
_refine_ls_extinction_method none
_refine_ls_goodness_of_fit_ref 1.023
_refine_ls_hydrogen_treatment mixed
_refine_ls_matrix_type full
_refine_ls_number_parameters 428
_refine_ls_number_reflns 7172
_refine_ls_number_restraints 7
_refine_ls_restrained_S_all 1.024
_refine_ls_R_factor_all 0.0537
_refine_ls_R_factor_gt 0.0445
_refine_ls_shift/su_max 0.001
_refine_ls_shift/su_mean 0.000
_refine_ls_structure_factor_coef Fsqd
_refine_ls_weighting_details 'calc w=1/[\s^2^(Fo^2^)+(0.0647P)^2^+1.5427P] where P=(Fo^2^+2Fc^2^)/3'
_refine_ls_weighting_scheme calc
_refine_ls_wR_factor_gt 0.1195
_refine_ls_wR_factor_ref 0.1250
_reflns_number_gt 5964
_reflns_number_total 7172
_reflns_threshold_expression I>2\s(I)
_cod_data_source_file si2141.cif
_cod_data_source_block I
_cod_depositor_comments
;
The following automatic conversions were performed:
'_symmetry_cell_setting' value 'Monoclinic' changed to 'monoclinic'
according to '/home/saulius/struct/CIF-dictionaries/cif_core.dic'
dictionary named 'cif_core.dic' version 2.4.1 from 2010-06-29.

Automatic conversion script
Id: cif_fix_enum 1527 2010-12-29 10:47:43Z saulius 

The following automatic conversions were performed:

'_symmetry_cell_setting' value 'Monoclinic' changed to 'monoclinic'
according to /home/saulius/struct/CIF-dictionaries/cif_core.dic
dictionary named 'cif_core.dic' version 2.4.1 from 2010-06-29.

Automatic conversion script
Id: cif_fix_values 1715 2011-07-08 13:25:40Z adriana 
;
_cod_original_sg_symbol_H-M 'P 21/c'
_cod_original_formula_sum 'C14 H9 Cl4 N2 O1.50 S'
_cod_database_code 2220626
_cod_database_fobs_code 2220626

loop_
_symmetry_equiv_pos_as_xyz
'x, y, z'
'-x, y+1/2, -z+1/2'
'-x, -y, -z'
'x, -y-1/2, z-1/2'

loop_
_atom_site_type_symbol
_atom_site_label
_atom_site_fract_x
_atom_site_fract_y
_atom_site_fract_z
_atom_site_U_iso_or_equiv
_atom_site_adp_type
_atom_site_calc_flag
_atom_site_refinement_flags
_atom_site_occupancy
_atom_site_disorder_assembly
_atom_site_disorder_group
C C1 0.37638(14) 0.52532(16) 0.57504(15) 0.0302(5) Uani d . 1 . .
O O1 0.38255(10) 0.53995(13) 0.50312(11) 0.0357(4) Uani d . 1 . .
N N1 0.29511(12) 0.50614(15) 0.58141(13) 0.0324(4) Uani d D 1 . .
H H1 0.2955(19) 0.497(2) 0.6343(10) 0.041(8) Uiso d D 1 . .
C C2 0.21054(14) 0.50210(17) 0.51379(15) 0.0325(5) Uani d . 1 . .
N N2 0.20766(12) 0.52155(15) 0.43208(13) 0.0332(4) Uani d D 1 . .
H H2 0.2559(13) 0.537(2) 0.4227(19) 0.045(8) Uiso d D 1 . .
S S1 0.12057(4) 0.47441(6) 0.53583(4) 0.04717(18) Uani d . 1 . .
Cl Cl1 0.71014(4) 0.55572(5) 0.90337(4) 0.04341(16) Uani d . 1 . .
Cl Cl2 0.15939(5) 0.34487(6) 0.31698(6) 0.0673(2) Uani d . 1 . .
Cl Cl3 -0.13692(5) 0.54231(9) 0.12131(5) 0.0773(3) Uani d . 1 . .
Cl Cl4 0.11099(5) 0.71115(5) 0.40822(5) 0.05120(18) Uani d . 1 . .
C C11 0.45662(14) 0.52864(16) 0.65923(15) 0.0295(4) Uani d . 1 . .
C C12 0.45243(15) 0.53432(17) 0.74359(15) 0.0333(5) Uani d . 1 . .
H H12 0.3960 0.5332 0.7492 0.040 Uiso calc R 1 . .
C C13 0.53058(16) 0.54156(18) 0.81928(15) 0.0355(5) Uani d . 1 . .
H H13 0.5278 0.5454 0.8764 0.043 Uiso calc R 1 . .
C C14 0.61249(15) 0.54311(17) 0.80970(15) 0.0337(5) Uani d . 1 . .
C C15 0.61818(15) 0.53658(18) 0.72711(16) 0.0359(5) Uani d . 1 . .
H H15 0.6748 0.5374 0.7219 0.043 Uiso calc R 1 . .
C C16 0.54017(15) 0.52882(17) 0.65206(15) 0.0332(5) Uani d . 1 . .
H H16 0.5436 0.5236 0.5953 0.040 Uiso calc R 1 . .
C C21 0.12477(14) 0.52657(18) 0.35815(15) 0.0335(5) Uani d . 1 . .
C C22 0.09467(16) 0.44876(19) 0.29937(18) 0.0406(6) Uani d . 1 . .
C C23 0.01410(17) 0.4524(2) 0.22662(18) 0.0473(7) Uani d . 1 . .
H H23 -0.0059 0.3986 0.1874 0.057 Uiso calc R 1 . .
C C24 -0.03568(16) 0.5362(2) 0.21313(18) 0.0492(7) Uani d . 1 . .
C C25 -0.00886(16) 0.6165(2) 0.26850(18) 0.0461(6) Uani d . 1 . .
H H25 -0.0447 0.6735 0.2577 0.055 Uiso calc R 1 . .
C C26 0.07260(15) 0.61070(19) 0.34072(16) 0.0371(5) Uani d . 1 . .
C C1A 0.24641(14) 0.78726(17) 0.78708(15) 0.0314(5) Uani d . 1 . .
O O1A 0.28145(10) 0.86354(12) 0.82401(11) 0.0359(4) Uani d . 1 . .
N N1A 0.27773(12) 0.69679(15) 0.82106(13) 0.0328(4) Uani d D 1 . .
H H1A 0.2541(18) 0.6458(14) 0.7884(16) 0.044(8) Uiso d D 1 . .
C C2A 0.34638(14) 0.67443(17) 0.90195(15) 0.0313(5) Uani d . 1 . .
N N2A 0.38814(13) 0.75109(15) 0.95146(13) 0.0344(4) Uani d D 1 . .
H H2A 0.374(2) 0.8114(10) 0.934(2) 0.052(9) Uiso d D 1 . .
S S1A 0.37231(4) 0.55898(5) 0.93165(4) 0.03769(15) Uani d . 1 . .
Cl Cl1A -0.07853(4) 0.81919(6) 0.45000(5) 0.05347(19) Uani d . 1 . .
Cl Cl2A 0.57143(5) 0.76385(6) 0.94715(5) 0.05124(18) Uani d . 1 . .
Cl Cl3A 0.68978(5) 0.70470(5) 1.29886(5) 0.0547(2) Uani d . 1 . .
Cl Cl4A 0.33577(4) 0.72377(6) 1.10872(5) 0.04826(17) Uani d . 1 . .
C C11A 0.16642(14) 0.78908(17) 0.70221(15) 0.0313(5) Uani d . 1 . .
C C12A 0.10421(16) 0.71386(19) 0.67392(17) 0.0386(5) Uani d . 1 . .
H H12A 0.1136 0.6557 0.7079 0.046 Uiso calc R 1 . .
C C13A 0.02828(16) 0.7229(2) 0.59643(17) 0.0419(6) Uani d . 1 . .
H H13A -0.0144 0.6717 0.5778 0.050 Uiso calc R 1 . .
C C14A 0.01600(15) 0.8069(2) 0.54725(16) 0.0387(5) Uani d . 1 . .
C C15A 0.07758(16) 0.8833(2) 0.57343(17) 0.0425(6) Uani d . 1 . .
H H15A 0.0686 0.9405 0.5384 0.051 Uiso calc R 1 . .
C C16A 0.15197(15) 0.87407(18) 0.65141(16) 0.0369(5) Uani d . 1 . .
H H16A 0.1937 0.9261 0.6706 0.044 Uiso calc R 1 . .
C C21A 0.45990(15) 0.73872(17) 1.03485(15) 0.0332(5) Uani d . 1 . .
C C22A 0.54822(16) 0.74224(18) 1.04103(16) 0.0357(5) Uani d . 1 . .
C C23A 0.61967(16) 0.72962(18) 1.12165(18) 0.0405(6) Uani d . 1 . .
H H23A 0.6796 0.7304 1.1248 0.049 Uiso calc R 1 . .
C C24A 0.60090(17) 0.71594(18) 1.19714(17) 0.0401(6) Uani d . 1 . .
C C25A 0.51466(17) 0.71352(18) 1.19431(16) 0.0389(5) Uani d . 1 . .
H H25A 0.5032 0.7042 1.2469 0.047 Uiso calc R 1 . .
C C26A 0.44472(15) 0.72506(17) 1.11274(16) 0.0346(5) Uani d . 1 . .
O O1W 0.23342(15) 0.51628(16) 0.73321(13) 0.0524(5) Uani d D 1 . .
H H1WA 0.250(2) 0.487(2) 0.7831(12) 0.063 Uiso d D 1 . .
H H1WB 0.1870(15) 0.495(2) 0.6911(16) 0.063 Uiso d D 1 . .

loop_
_atom_site_aniso_label
_atom_site_aniso_U_11
_atom_site_aniso_U_22
_atom_site_aniso_U_33
_atom_site_aniso_U_12
_atom_site_aniso_U_13
_atom_site_aniso_U_23
C1 0.0239(10) 0.0309(11) 0.0321(11) 0.0011(8) 0.0063(8) -0.0005(9)
O1 0.0247(7) 0.0512(10) 0.0287(8) 0.0024(7) 0.0073(6) 0.0029(7)
N1 0.0257(9) 0.0420(11) 0.0255(9) -0.0055(8) 0.0054(7) 0.0023(8)
C2 0.0249(10) 0.0349(11) 0.0321(11) -0.0035(9) 0.0045(8) -0.0004(9)
N2 0.0203(8) 0.0445(11) 0.0294(10) -0.0007(8) 0.0033(7) 0.0021(8)
S1 0.0294(3) 0.0704(5) 0.0407(3) -0.0145(3) 0.0121(3) -0.0018(3)
Cl1 0.0274(3) 0.0557(4) 0.0352(3) -0.0004(2) -0.0016(2) -0.0011(3)
Cl2 0.0476(4) 0.0498(4) 0.0882(6) 0.0034(3) 0.0070(4) -0.0203(4)
Cl3 0.0285(3) 0.1409(9) 0.0451(4) -0.0121(4) -0.0059(3) 0.0145(5)
Cl4 0.0482(4) 0.0483(4) 0.0538(4) 0.0070(3) 0.0156(3) -0.0073(3)
C11 0.0243(10) 0.0318(11) 0.0283(11) -0.0001(8) 0.0051(8) 0.0008(9)
C12 0.0244(10) 0.0415(12) 0.0309(11) -0.0046(9) 0.0069(8) -0.0018(10)
C13 0.0325(11) 0.0442(13) 0.0266(11) -0.0031(10) 0.0074(9) -0.0009(10)
C14 0.0266(10) 0.0337(11) 0.0328(12) 0.0005(9) 0.0022(9) 0.0001(9)
C15 0.0239(10) 0.0450(13) 0.0357(12) 0.0045(9) 0.0076(9) 0.0004(10)
C16 0.0266(10) 0.0403(12) 0.0310(11) 0.0042(9) 0.0091(9) 0.0000(9)
C21 0.0193(9) 0.0481(13) 0.0278(11) -0.0036(9) 0.0030(8) 0.0015(10)
C22 0.0274(11) 0.0459(14) 0.0442(14) -0.0050(10) 0.0088(10) -0.0036(11)
C23 0.0320(12) 0.0644(18) 0.0400(14) -0.0158(12) 0.0072(10) -0.0089(13)
C24 0.0245(11) 0.079(2) 0.0371(13) -0.0095(12) 0.0043(10) 0.0078(13)
C25 0.0254(11) 0.0633(17) 0.0447(14) 0.0073(11) 0.0078(10) 0.0131(13)
C26 0.0259(10) 0.0467(14) 0.0363(12) 0.0020(10) 0.0090(9) 0.0027(11)
C1A 0.0234(10) 0.0387(12) 0.0305(11) -0.0002(9) 0.0084(8) 0.0006(9)
O1A 0.0302(8) 0.0364(9) 0.0341(8) -0.0032(7) 0.0043(6) -0.0006(7)
N1A 0.0277(9) 0.0350(10) 0.0300(10) -0.0005(8) 0.0045(7) -0.0024(8)
C2A 0.0239(10) 0.0400(12) 0.0288(11) -0.0017(9) 0.0084(8) -0.0006(9)
N2A 0.0297(9) 0.0375(11) 0.0272(9) -0.0005(8) 0.0008(8) 0.0005(8)
S1A 0.0343(3) 0.0375(3) 0.0342(3) 0.0004(2) 0.0049(2) 0.0024(2)
Cl1A 0.0317(3) 0.0725(5) 0.0405(3) 0.0089(3) -0.0041(2) 0.0019(3)
Cl2A 0.0459(4) 0.0694(5) 0.0421(3) -0.0076(3) 0.0207(3) -0.0047(3)
Cl3A 0.0466(4) 0.0533(4) 0.0410(4) 0.0015(3) -0.0098(3) 0.0064(3)
Cl4A 0.0348(3) 0.0623(4) 0.0491(4) -0.0024(3) 0.0173(3) 0.0007(3)
C11A 0.0233(10) 0.0395(12) 0.0289(11) 0.0003(9) 0.0073(8) -0.0008(9)
C12A 0.0285(11) 0.0437(13) 0.0362(12) -0.0029(10) 0.0037(9) 0.0037(10)
C13A 0.0290(11) 0.0490(14) 0.0396(13) -0.0052(10) 0.0038(10) -0.0033(11)
C14A 0.0254(10) 0.0526(15) 0.0326(12) 0.0073(10) 0.0049(9) -0.0016(11)
C15A 0.0351(12) 0.0481(14) 0.0400(13) 0.0070(11) 0.0094(10) 0.0071(11)
C16A 0.0275(10) 0.0403(13) 0.0383(12) 0.0005(9) 0.0073(9) 0.0012(10)
C21A 0.0288(11) 0.0338(11) 0.0303(11) -0.0003(9) 0.0035(9) -0.0011(9)
C22A 0.0314(11) 0.0377(12) 0.0339(12) -0.0021(9) 0.0077(9) -0.0026(10)
C23A 0.0273(11) 0.0412(13) 0.0454(14) -0.0015(9) 0.0052(10) -0.0031(11)
C24A 0.0385(13) 0.0328(12) 0.0359(12) 0.0004(10) -0.0009(10) 0.0013(10)
C25A 0.0428(13) 0.0375(13) 0.0311(12) -0.0013(10) 0.0078(10) 0.0023(10)
C26A 0.0282(11) 0.0373(12) 0.0335(12) 0.0003(9) 0.0064(9) 0.0008(10)
O1W 0.0528(12) 0.0601(13) 0.0406(11) -0.0075(10) 0.0133(9) -0.0067(9)

loop_
_atom_type_symbol
_atom_type_description
_atom_type_scat_dispersion_real
_atom_type_scat_dispersion_imag
_atom_type_scat_source
C C 0.0033 0.0016 'International Tables Vol C Tables 4.2.6.8 and 6.1.1.4'
H H 0.0000 0.0000 'International Tables Vol C Tables 4.2.6.8 and 6.1.1.4'
Cl Cl 0.1484 0.1585 'International Tables Vol C Tables 4.2.6.8 and 6.1.1.4'
N N 0.0061 0.0033 'International Tables Vol C Tables 4.2.6.8 and 6.1.1.4'
O O 0.0106 0.0060 'International Tables Vol C Tables 4.2.6.8 and 6.1.1.4'
S S 0.1246 0.1234 'International Tables Vol C Tables 4.2.6.8 and 6.1.1.4'

loop_
_geom_angle_atom_site_label_1
_geom_angle_atom_site_label_2
_geom_angle_atom_site_label_3
_geom_angle_site_symmetry_1
_geom_angle_site_symmetry_3
_geom_angle
_geom_angle_publ_flag
O1 C1 N1 . . 121.66(19) ?
O1 C1 C11 . . 121.1(2) ?
N1 C1 C11 . . 117.2(2) ?
C1 N1 C2 . . 128.6(2) ?
C1 N1 H1 . . 116.8(19) ?
C2 N1 H1 . . 114.6(19) ?
N2 C2 N1 . . 115.6(2) ?
N2 C2 S1 . . 123.59(16) ?
N1 C2 S1 . . 120.80(18) ?
C2 N2 C21 . . 121.19(19) ?
C2 N2 H2 . . 121(2) ?
C21 N2 H2 . . 117(2) ?
C16 C11 C12 . . 119.2(2) ?
C16 C11 C1 . . 117.0(2) ?
C12 C11 C1 . . 123.8(2) ?
C13 C12 C11 . . 120.5(2) ?
C13 C12 H12 . . 119.8 ?
C11 C12 H12 . . 119.8 ?
C14 C13 C12 . . 118.9(2) ?
C14 C13 H13 . . 120.6 ?
C12 C13 H13 . . 120.6 ?
C15 C14 C13 . . 121.6(2) ?
C15 C14 Cl1 . . 119.17(18) ?
C13 C14 Cl1 . . 119.25(19) ?
C14 C15 C16 . . 119.3(2) ?
C14 C15 H15 . . 120.4 ?
C16 C15 H15 . . 120.4 ?
C15 C16 C11 . . 120.6(2) ?
C15 C16 H16 . . 119.7 ?
C11 C16 H16 . . 119.7 ?
C22 C21 C26 . . 117.9(2) ?
C22 C21 N2 . . 121.1(2) ?
C26 C21 N2 . . 121.0(2) ?
C23 C22 C21 . . 121.9(3) ?
C23 C22 Cl2 . . 118.9(2) ?
C21 C22 Cl2 . . 119.17(18) ?
C24 C23 C22 . . 118.0(3) ?
C24 C23 H23 . . 121.0 ?
C22 C23 H23 . . 121.0 ?
C23 C24 C25 . . 122.9(2) ?
C23 C24 Cl3 . . 118.6(2) ?
C25 C24 Cl3 . . 118.6(2) ?
C24 C25 C26 . . 117.8(3) ?
C24 C25 H25 . . 121.1 ?
C26 C25 H25 . . 121.1 ?
C21 C26 C25 . . 121.5(2) ?
C21 C26 Cl4 . . 119.26(17) ?
C25 C26 Cl4 . . 119.2(2) ?
O1A C1A N1A . . 122.7(2) ?
O1A C1A C11A . . 120.9(2) ?
N1A C1A C11A . . 116.4(2) ?
C1A N1A C2A . . 128.1(2) ?
C1A N1A H1A . . 118.0(19) ?
C2A N1A H1A . . 113.9(19) ?
N2A C2A N1A . . 115.6(2) ?
N2A C2A S1A . . 123.96(17) ?
N1A C2A S1A . . 120.39(17) ?
C2A N2A C21A . . 121.5(2) ?
C2A N2A H2A . . 122(2) ?
C21A N2A H2A . . 116(2) ?
C12A C11A C16A . . 119.0(2) ?
C12A C11A C1A . . 123.9(2) ?
C16A C11A C1A . . 117.0(2) ?
C11A C12A C13A . . 120.8(2) ?
C11A C12A H12A . . 119.6 ?
C13A C12A H12A . . 119.6 ?
C14A C13A C12A . . 119.1(2) ?
C14A C13A H13A . . 120.5 ?
C12A C13A H13A . . 120.5 ?
C13A C14A C15A . . 121.5(2) ?
C13A C14A Cl1A . . 119.6(2) ?
C15A C14A Cl1A . . 118.9(2) ?
C16A C15A C14A . . 118.8(2) ?
C16A C15A H15A . . 120.6 ?
C14A C15A H15A . . 120.6 ?
C15A C16A C11A . . 120.8(2) ?
C15A C16A H16A . . 119.6 ?
C11A C16A H16A . . 119.6 ?
C26A C21A C22A . . 117.8(2) ?
C26A C21A N2A . . 121.7(2) ?
C22A C21A N2A . . 120.5(2) ?
C21A C22A C23A . . 121.6(2) ?
C21A C22A Cl2A . . 119.99(18) ?
C23A C22A Cl2A . . 118.4(2) ?
C24A C23A C22A . . 118.2(2) ?
C24A C23A H23A . . 120.9 ?
C22A C23A H23A . . 120.9 ?
C25A C24A C23A . . 122.1(2) ?
C25A C24A Cl3A . . 119.3(2) ?
C23A C24A Cl3A . . 118.6(2) ?
C24A C25A C26A . . 118.4(2) ?
C24A C25A H25A . . 120.8 ?
C26A C25A H25A . . 120.8 ?
C25A C26A C21A . . 121.8(2) ?
C25A C26A Cl4A . . 118.7(2) ?
C21A C26A Cl4A . . 119.46(17) ?
H1WA O1W H1WB . . 118(3) ?

loop_
_geom_bond_atom_site_label_1
_geom_bond_atom_site_label_2
_geom_bond_site_symmetry_2
_geom_bond_distance
_geom_bond_publ_flag
C1 O1 . 1.229(3) ?
C1 N1 . 1.380(3) ?
C1 C11 . 1.489(3) ?
N1 C2 . 1.394(3) ?
N1 H1 . 0.866(10) ?
C2 N2 . 1.341(3) ?
C2 S1 . 1.666(2) ?
N2 C21 . 1.424(3) ?
N2 H2 . 0.873(10) ?
Cl1 C14 . 1.739(2) ?
Cl2 C22 . 1.727(3) ?
Cl3 C24 . 1.751(3) ?
Cl4 C26 . 1.726(3) ?
C11 C16 . 1.397(3) ?
C11 C12 . 1.403(3) ?
C12 C13 . 1.395(3) ?
C12 H12 . 0.9500 ?
C13 C14 . 1.389(3) ?
C13 H13 . 0.9500 ?
C14 C15 . 1.385(3) ?
C15 C16 . 1.388(3) ?
C15 H15 . 0.9500 ?
C16 H16 . 0.9500 ?
C21 C22 . 1.394(4) ?
C21 C26 . 1.394(3) ?
C22 C23 . 1.390(4) ?
C23 C24 . 1.372(4) ?
C23 H23 . 0.9500 ?
C24 C25 . 1.386(4) ?
C25 C26 . 1.396(3) ?
C25 H25 . 0.9500 ?
C1A O1A . 1.234(3) ?
C1A N1A . 1.376(3) ?
C1A C11A . 1.493(3) ?
N1A C2A . 1.398(3) ?
N1A H1A . 0.874(10) ?
C2A N2A . 1.342(3) ?
C2A S1A . 1.664(2) ?
N2A C21A . 1.423(3) ?
N2A H2A . 0.877(10) ?
Cl1A C14A . 1.743(2) ?
Cl2A C22A . 1.732(3) ?
Cl3A C24A . 1.741(2) ?
Cl4A C26A . 1.735(2) ?
C11A C12A . 1.392(3) ?
C11A C16A . 1.398(3) ?
C12A C13A . 1.393(3) ?
C12A H12A . 0.9500 ?
C13A C14A . 1.376(4) ?
C13A H13A . 0.9500 ?
C14A C15A . 1.396(4) ?
C15A C16A . 1.385(3) ?
C15A H15A . 0.9500 ?
C16A H16A . 0.9500 ?
C21A C26A . 1.393(3) ?
C21A C22A . 1.392(3) ?
C22A C23A . 1.392(3) ?
C23A C24A . 1.386(4) ?
C23A H23A . 0.9500 ?
C24A C25A . 1.376(4) ?
C25A C26A . 1.389(3) ?
C25A H25A . 0.9500 ?
O1W H1WA . 0.855(10) ?
O1W H1WB . 0.855(10) ?

loop_
_geom_hbond_atom_site_label_D
_geom_hbond_atom_site_label_H
_geom_hbond_atom_site_label_A
_geom_hbond_site_symmetry_A
_geom_hbond_distance_DH
_geom_hbond_distance_HA
_geom_hbond_distance_DA
_geom_hbond_angle_DHA
N1 H1 O1W . 0.866(10) 2.211(17) 2.997(3) 151(3)
N2 H2 O1 . 0.873(10) 1.97(2) 2.627(2) 131(3)
N2 H2 O1A 4_575 0.873(10) 2.26(2) 2.931(3) 133(2)
N1A H1A O1W . 0.874(10) 1.964(13) 2.816(3) 164(3)
N2A H2A O1A . 0.877(10) 1.98(3) 2.637(3) 130(3)
N2A H2A O1 4_576 0.877(10) 2.31(2) 3.001(3) 136(3)
O1W H1WA S1A . 0.855(10) 2.67(3) 3.215(2) 123(3)
O1W H1WA Cl3 3_566 0.855(10) 2.84(3) 3.388(2) 123(3)
O1W H1WB S1 . 0.855(10) 2.36(2) 3.091(2) 144(3)

loop_
_geom_torsion_atom_site_label_1
_geom_torsion_atom_site_label_2
_geom_torsion_atom_site_label_3
_geom_torsion_atom_site_label_4
_geom_torsion_site_symmetry_1
_geom_torsion_site_symmetry_2
_geom_torsion_site_symmetry_3
_geom_torsion_site_symmetry_4
_geom_torsion
_geom_torsion_publ_flag
O1 C1 N1 C2 . . . . -1.6(4) ?
C11 C1 N1 C2 . . . . 177.8(2) ?
C1 N1 C2 N2 . . . . -1.6(4) ?
C1 N1 C2 S1 . . . . 178.25(19) ?
N1 C2 N2 C21 . . . . -175.6(2) ?
S1 C2 N2 C21 . . . . 4.6(3) ?
O1 C1 C11 C16 . . . . -12.9(3) ?
N1 C1 C11 C16 . . . . 167.7(2) ?
O1 C1 C11 C12 . . . . 165.2(2) ?
N1 C1 C11 C12 . . . . -14.1(3) ?
C16 C11 C12 C13 . . . . 1.0(4) ?
C1 C11 C12 C13 . . . . -177.1(2) ?
C11 C12 C13 C14 . . . . 0.0(4) ?
C12 C13 C14 C15 . . . . -0.7(4) ?
C12 C13 C14 Cl1 . . . . 178.12(19) ?
C13 C14 C15 C16 . . . . 0.3(4) ?
Cl1 C14 C15 C16 . . . . -178.50(19) ?
C14 C15 C16 C11 . . . . 0.7(4) ?
C12 C11 C16 C15 . . . . -1.4(4) ?
C1 C11 C16 C15 . . . . 176.9(2) ?
C2 N2 C21 C22 . . . . -100.5(3) ?
C2 N2 C21 C26 . . . . 81.6(3) ?
C26 C21 C22 C23 . . . . -1.8(4) ?
N2 C21 C22 C23 . . . . -179.8(2) ?
C26 C21 C22 Cl2 . . . . 177.95(19) ?
N2 C21 C22 Cl2 . . . . 0.0(3) ?
C21 C22 C23 C24 . . . . 0.7(4) ?
Cl2 C22 C23 C24 . . . . -179.1(2) ?
C22 C23 C24 C25 . . . . 0.2(4) ?
C22 C23 C24 Cl3 . . . . 179.5(2) ?
C23 C24 C25 C26 . . . . 0.1(4) ?
Cl3 C24 C25 C26 . . . . -179.2(2) ?
C22 C21 C26 C25 . . . . 2.1(4) ?
N2 C21 C26 C25 . . . . -179.9(2) ?
C22 C21 C26 Cl4 . . . . -176.13(19) ?
N2 C21 C26 Cl4 . . . . 1.8(3) ?
C24 C25 C26 C21 . . . . -1.3(4) ?
C24 C25 C26 Cl4 . . . . 176.9(2) ?
O1A C1A N1A C2A . . . . 5.1(4) ?
C11A C1A N1A C2A . . . . -174.6(2) ?
C1A N1A C2A N2A . . . . -1.7(3) ?
C1A N1A C2A S1A . . . . 178.52(19) ?
N1A C2A N2A C21A . . . . -179.3(2) ?
S1A C2A N2A C21A . . . . 0.4(3) ?
O1A C1A C11A C12A . . . . -155.0(2) ?
N1A C1A C11A C12A . . . . 24.7(3) ?
O1A C1A C11A C16A . . . . 21.6(3) ?
N1A C1A C11A C16A . . . . -158.7(2) ?
C16A C11A C12A C13A . . . . -0.3(4) ?
C1A C11A C12A C13A . . . . 176.2(2) ?
C11A C12A C13A C14A . . . . 0.9(4) ?
C12A C13A C14A C15A . . . . -0.3(4) ?
C12A C13A C14A Cl1A . . . . 179.9(2) ?
C13A C14A C15A C16A . . . . -0.9(4) ?
Cl1A C14A C15A C16A . . . . 179.0(2) ?
C14A C15A C16A C11A . . . . 1.4(4) ?
C12A C11A C16A C15A . . . . -0.8(4) ?
C1A C11A C16A C15A . . . . -177.6(2) ?
C2A N2A C21A C26A . . . . -85.7(3) ?
C2A N2A C21A C22A . . . . 95.8(3) ?
C26A C21A C22A C23A . . . . 2.0(4) ?
N2A C21A C22A C23A . . . . -179.5(2) ?
C26A C21A C22A Cl2A . . . . -177.46(18) ?
N2A C21A C22A Cl2A . . . . 1.1(3) ?
C21A C22A C23A C24A . . . . -1.8(4) ?
Cl2A C22A C23A C24A . . . . 177.66(19) ?
C22A C23A C24A C25A . . . . 0.7(4) ?
C22A C23A C24A Cl3A . . . . -177.60(19) ?
C23A C24A C25A C26A . . . . 0.1(4) ?
Cl3A C24A C25A C26A . . . . 178.41(19) ?
C24A C25A C26A C21A . . . . 0.1(4) ?
C24A C25A C26A Cl4A . . . . -179.14(19) ?
C22A C21A C26A C25A . . . . -1.1(4) ?
N2A C21A C26A C25A . . . . -179.6(2) ?
C22A C21A C26A Cl4A . . . . 178.12(18) ?
N2A C21A C26A Cl4A . . . . -0.4(3) ?
